data_7063846
loop_
_publ_author_name
'Trivedi, Manoj'
'Sharma, Sahil'
'Sharma, Raj Kishore'
'Kumar, Girijesh'
'Rath, Nigam'

_publ_section_title
;
 Tetranuclear thiocyanato-bridged copper(I) catalyst for the hydrogenation
 of Carbon Dioxide to formate under mild conditions
;
_journal_issue 27
_journal_name_full 'New Journal of Chemistry'
_journal_page_first 11607
_journal_page_last 11613
_journal_paper_doi 10.1039/D5NJ01727K
_journal_volume 49
_journal_year 2025
_chemical_formula_moiety 'C52 H88 Cu4 N4 P4 S4'
_chemical_formula_sum 'C52 H88 Cu4 N4 P4 S4'
_chemical_formula_weight 1275.58
_space_group_crystal_system monoclinic
_space_group_IT_number 14
_space_group_name_Hall '-P 2yn'
_space_group_name_H-M_alt 'P 1 21/n 1'
_atom_sites_solution_hydrogens geom
_audit_creation_method SHELXL-2019/1
_audit_update_record
;
2025-04-16 deposited with the CCDC.	2025-06-04 downloaded from the CCDC.
;
_cell_angle_alpha 90
_cell_angle_beta 106.88(3)
_cell_angle_gamma 90
_cell_formula_units_Z 2
_cell_length_a 12.043(2)
_cell_length_b 16.059(3)
_cell_length_c 16.711(3)
_cell_measurement_reflns_used 4520
_cell_measurement_temperature 293(2)
_cell_measurement_theta_max 29.6740
_cell_measurement_theta_min 3.5300
_cell_volume 3092.6(11)
_computing_cell_refinement 'Bruker SAINT'
_computing_data_collection 'Bruker APEX2'
_computing_data_reduction 'Bruker SAINT, SADABS and XPREP'
_computing_molecular_graphics 'Bruker SHELXTL'
_computing_publication_material 'Bruker SHELXTL'
_computing_structure_refinement 'SHELXL-2019/1 (Sheldrick, 2019)'
_computing_structure_solution 'SHELXS-97 (Sheldrick 2008)'
_diffrn_ambient_temperature 293(2)
_diffrn_detector_area_resol_mean 10.0000
_diffrn_measured_fraction_theta_full 0.998
_diffrn_measured_fraction_theta_max 0.997
_diffrn_measurement_device_type 'Bruker APEX-II CCD'
_diffrn_measurement_method '\w scans'
_diffrn_radiation_type MoK\a
_diffrn_radiation_wavelength 0.71073
_diffrn_reflns_av_R_equivalents 0.2488
_diffrn_reflns_av_unetI/netI 0.1962
_diffrn_reflns_Laue_measured_fraction_full 0.998
_diffrn_reflns_Laue_measured_fraction_max 0.997
_diffrn_reflns_limit_h_max 15
_diffrn_reflns_limit_h_min -15
_diffrn_reflns_limit_k_max 20
_diffrn_reflns_limit_k_min -20
_diffrn_reflns_limit_l_max 20
_diffrn_reflns_limit_l_min -20
_diffrn_reflns_number 30614
_diffrn_reflns_point_group_measured_fraction_full 0.998
_diffrn_reflns_point_group_measured_fraction_max 0.997
_diffrn_reflns_theta_full 25.242
_diffrn_reflns_theta_max 26.372
_diffrn_reflns_theta_min 3.535
_diffrn_source 'micro-focus sealed X-ray tube'
_exptl_absorpt_coefficient_mu 1.631
_exptl_absorpt_correction_T_max 1.00000
_exptl_absorpt_correction_T_min 0.38167
_exptl_absorpt_correction_type none
_exptl_absorpt_process_details
; 
CrysAlisPro 1.171.43.106a (Rigaku Oxford Diffraction, 2024) 
Empirical absorption correction using spherical harmonics, 
implemented in SCALE3 ABSPACK scaling algorithm. 
;
_exptl_crystal_colour red
_exptl_crystal_density_diffrn 1.370
_exptl_crystal_description rod
_exptl_crystal_F_000 1336
_exptl_crystal_size_max 0.250
_exptl_crystal_size_mid 0.150
_exptl_crystal_size_min 0.100
_refine_diff_density_max 0.569
_refine_diff_density_min -0.709
_refine_diff_density_rms 0.094
_refine_ls_extinction_method none
_refine_ls_goodness_of_fit_ref 0.972
_refine_ls_hydrogen_treatment constr
_refine_ls_matrix_type full
_refine_ls_number_parameters 319
_refine_ls_number_reflns 6289
_refine_ls_number_restraints 3
_refine_ls_restrained_S_all 0.972
_refine_ls_R_factor_all 0.2113
_refine_ls_R_factor_gt 0.0782
_refine_ls_shift/su_max 0.000
_refine_ls_shift/su_mean 0.000
_refine_ls_structure_factor_coef Fsqd
_refine_ls_weighting_details 'w=1/[\s^2^(Fo^2^)+(0.0845P)^2^] where P=(Fo^2^+2Fc^2^)/3'
_refine_ls_weighting_scheme calc
_refine_ls_wR_factor_gt 0.1705
_refine_ls_wR_factor_ref 0.2299
_reflns_Friedel_coverage 0.000
_reflns_number_gt 2475
_reflns_number_total 6289
_reflns_threshold_expression 'I > 2\s(I)'
_cod_data_source_file d5nj01727k2.cif
_cod_data_source_block Complex_1
_cod_original_cell_volume 3092.7(12)
_cod_original_sg_symbol_H-M 'P 21/n'
_cod_database_code 7063846
_shelx_shelxl_version_number 2019/1
_shelx_space_group_comment
; 
The symmetry employed for this shelxl refinement is uniquely defined 
by the following loop, which should always be used as a source of 
symmetry information in preference to the above space-group names. 
They are only intended as comments. 
;
_shelx_estimated_absorpt_t_min 0.686
_shelx_estimated_absorpt_t_max 0.854

loop_
_space_group_symop_operation_xyz
'x, y, z'
'-x+1/2, y+1/2, -z+1/2'
'-x, -y, -z'
'x-1/2, -y-1/2, z-1/2'

loop_
_atom_site_label
_atom_site_type_symbol
_atom_site_fract_x
_atom_site_fract_y
_atom_site_fract_z
_atom_site_U_iso_or_equiv
_atom_site_adp_type
_atom_site_occupancy
_atom_site_site_symmetry_order
_atom_site_calc_flag
_atom_site_refinement_flags_posn
_atom_site_refinement_flags_adp
_atom_site_refinement_flags_occupancy
_atom_site_disorder_assembly
_atom_site_disorder_group
Cu1 Cu 0.65753(9) 0.33791(6) 0.60209(6) 0.0495(3) Uani 1 1 d . . . . .
Cu2 Cu 0.54883(15) 0.49915(9) 0.86539(9) 0.0934(5) Uani 1 1 d . . . . .
S1 S 0.6746(3) 0.47575(16) 0.62815(18) 0.0794(9) Uani 1 1 d . . . . .
S2 S 0.3519(3) 0.5012(3) 0.8475(2) 0.1077(12) Uani 1 1 d . . . . .
P1 P 0.7512(2) 0.29207(16) 0.51183(14) 0.0534(6) Uani 1 1 d . . . . .
P2 P 0.55564(19) 0.24259(14) 0.64836(13) 0.0465(6) Uani 1 1 d . . . . .
N1 N 0.6004(7) 0.5039(5) 0.7694(5) 0.067(2) Uani 1 1 d . . . . .
N2 N 0.3717(8) 0.5101(7) 1.0203(6) 0.095(3) Uani 1 1 d . . . . .
C1 C 0.6311(8) 0.4919(6) 0.7101(6) 0.062(2) Uani 1 1 d . . . . .
C2 C 0.3628(10) 0.5056(7) 0.9482(8) 0.083(3) Uani 1 1 d . . . . .
C3 C 0.7288(8) 0.1775(6) 0.4929(6) 0.069(3) Uani 1 1 d . . . . .
H3A H 0.771839 0.161032 0.454644 0.082 Uiso 1 1 calc R U . . .
H3B H 0.764112 0.149372 0.545521 0.082 Uiso 1 1 calc R U . . .
C4 C 0.6066(8) 0.1442(5) 0.4586(6) 0.061(2) Uani 1 1 d . . . . .
C5 C 0.5722(13) 0.1214(7) 0.3737(7) 0.087(4) Uani 1 1 d . . . . .
H5 H 0.622315 0.128859 0.341238 0.105 Uiso 1 1 calc R U . . .
C6 C 0.4625(16) 0.0875(8) 0.3388(9) 0.114(5) Uani 1 1 d . . . . .
H6 H 0.438591 0.073970 0.282207 0.137 Uiso 1 1 calc R U . . .
C7 C 0.3912(12) 0.0742(7) 0.3853(9) 0.090(4) Uani 1 1 d . . . . .
H7 H 0.317773 0.052014 0.361003 0.108 Uiso 1 1 calc R U . . .
C8 C 0.4255(10) 0.0929(6) 0.4678(8) 0.081(3) Uani 1 1 d . . . . .
H8 H 0.375636 0.081475 0.499773 0.097 Uiso 1 1 calc R U . . .
C9 C 0.5334(8) 0.1288(5) 0.5064(5) 0.054(2) Uani 1 1 d . . . . .
C10 C 0.5666(8) 0.1395(5) 0.6005(5) 0.056(2) Uani 1 1 d . . . . .
H10A H 0.646385 0.121155 0.622507 0.068 Uiso 1 1 calc R U . . .
H10B H 0.519437 0.100900 0.621227 0.068 Uiso 1 1 calc R U . . .
C11 C 0.9146(8) 0.2984(7) 0.5551(6) 0.074(3) Uani 1 1 d D . . . .
C12 C 0.9431(10) 0.2484(8) 0.6362(6) 0.103(4) Uani 1 1 d D . . . .
H12A H 0.902171 0.271522 0.672481 0.154 Uiso 1 1 calc R U . . .
H12B H 1.025063 0.250711 0.663291 0.154 Uiso 1 1 calc R U . . .
H12C H 0.919904 0.191493 0.623881 0.154 Uiso 1 1 calc R U . . .
C13 C 0.9521(9) 0.3871(9) 0.5769(9) 0.120(5) Uani 1 1 d D . . . .
H13A H 0.934319 0.419954 0.526749 0.180 Uiso 1 1 calc R U . . .
H13B H 1.034170 0.388652 0.603804 0.180 Uiso 1 1 calc R U . . .
H13C H 0.911717 0.409207 0.613948 0.180 Uiso 1 1 calc R U . . .
C14 C 0.9803(10) 0.2611(12) 0.4988(8) 0.154(7) Uani 1 1 d D . . . .
H14A H 0.966360 0.202241 0.493758 0.231 Uiso 1 1 calc R U . . .
H14B H 1.061833 0.271181 0.522485 0.231 Uiso 1 1 calc R U . . .
H14C H 0.954228 0.286431 0.444479 0.231 Uiso 1 1 calc R U . . .
C15 C 0.6986(8) 0.3450(6) 0.4069(5) 0.059(2) Uani 1 1 d . . . . .
C16 C 0.7329(11) 0.4370(7) 0.4137(7) 0.100(4) Uani 1 1 d . . . . .
H16A H 0.721027 0.460085 0.463625 0.150 Uiso 1 1 calc R U . . .
H16B H 0.685921 0.466465 0.365853 0.150 Uiso 1 1 calc R U . . .
H16C H 0.813149 0.442148 0.416062 0.150 Uiso 1 1 calc R U . . .
C17 C 0.7372(10) 0.3040(8) 0.3369(6) 0.096(4) Uani 1 1 d . . . . .
H17A H 0.818653 0.313586 0.345978 0.144 Uiso 1 1 calc R U . . .
H17B H 0.694494 0.327481 0.284066 0.144 Uiso 1 1 calc R U . . .
H17C H 0.722823 0.245183 0.336514 0.144 Uiso 1 1 calc R U . . .
C18 C 0.5658(8) 0.3423(7) 0.3855(6) 0.080(3) Uani 1 1 d . . . . .
H18A H 0.540500 0.285381 0.383312 0.120 Uiso 1 1 calc R U . . .
H18B H 0.532231 0.368105 0.332102 0.120 Uiso 1 1 calc R U . . .
H18C H 0.541492 0.371564 0.427574 0.120 Uiso 1 1 calc R U . . .
C19 C 0.3958(7) 0.2674(6) 0.6206(6) 0.057(2) Uani 1 1 d . . . . .
C20 C 0.3616(8) 0.2952(7) 0.5280(6) 0.076(3) Uani 1 1 d . . . . .
H20A H 0.394564 0.348885 0.523976 0.113 Uiso 1 1 calc R U . . .
H20B H 0.278588 0.298379 0.506647 0.113 Uiso 1 1 calc R U . . .
H20C H 0.390328 0.255508 0.495891 0.113 Uiso 1 1 calc R U . . .
C21 C 0.3190(8) 0.1963(7) 0.6315(7) 0.089(3) Uani 1 1 d . . . . .
H21A H 0.336389 0.147499 0.604196 0.133 Uiso 1 1 calc R U . . .
H21B H 0.239062 0.211214 0.607210 0.133 Uiso 1 1 calc R U . . .
H21C H 0.332757 0.185030 0.690000 0.133 Uiso 1 1 calc R U . . .
C22 C 0.3763(9) 0.3429(7) 0.6705(7) 0.084(3) Uani 1 1 d . . . . .
H22A H 0.375690 0.325411 0.725299 0.126 Uiso 1 1 calc R U . . .
H22B H 0.303238 0.368292 0.642272 0.126 Uiso 1 1 calc R U . . .
H22C H 0.437651 0.382438 0.675246 0.126 Uiso 1 1 calc R U . . .
C23 C 0.6190(7) 0.2149(5) 0.7613(5) 0.050(2) Uani 1 1 d . . . . .
C24 C 0.5695(9) 0.1379(6) 0.7918(6) 0.079(3) Uani 1 1 d . . . . .
H24A H 0.487389 0.144728 0.781973 0.118 Uiso 1 1 calc R U . . .
H24B H 0.606074 0.130551 0.850578 0.118 Uiso 1 1 calc R U . . .
H24C H 0.583685 0.089815 0.762051 0.118 Uiso 1 1 calc R U . . .
C25 C 0.6049(10) 0.2887(7) 0.8177(6) 0.085(3) Uani 1 1 d . . . . .
H25A H 0.633681 0.338796 0.799403 0.127 Uiso 1 1 calc R U . . .
H25B H 0.647887 0.277364 0.874621 0.127 Uiso 1 1 calc R U . . .
H25C H 0.524273 0.295622 0.813745 0.127 Uiso 1 1 calc R U . . .
C26 C 0.7485(8) 0.2040(8) 0.7758(6) 0.083(3) Uani 1 1 d . . . . .
H26A H 0.762094 0.156791 0.744625 0.125 Uiso 1 1 calc R U . . .
H26B H 0.785776 0.195255 0.834241 0.125 Uiso 1 1 calc R U . . .
H26C H 0.779701 0.253113 0.757527 0.125 Uiso 1 1 calc R U . . .

loop_
_atom_site_aniso_label
_atom_site_aniso_U_11
_atom_site_aniso_U_22
_atom_site_aniso_U_33
_atom_site_aniso_U_23
_atom_site_aniso_U_13
_atom_site_aniso_U_12
Cu1 0.0518(6) 0.0489(6) 0.0514(6) 0.0014(5) 0.0207(5) 0.0008(5)
Cu2 0.1371(14) 0.0753(10) 0.0844(10) -0.0067(7) 0.0581(9) 0.0014(9)
S1 0.117(2) 0.0555(16) 0.0872(19) -0.0111(13) 0.0626(18) -0.0140(15)
S2 0.107(3) 0.142(3) 0.078(2) -0.008(2) 0.0325(19) 0.006(2)
P1 0.0512(14) 0.0633(15) 0.0503(13) 0.0015(11) 0.0220(11) 0.0045(12)
P2 0.0474(13) 0.0472(13) 0.0478(12) 0.0052(10) 0.0182(10) 0.0033(11)
N1 0.081(6) 0.058(5) 0.064(5) 0.001(4) 0.026(5) 0.008(4)
N2 0.093(7) 0.115(9) 0.088(7) 0.000(6) 0.041(6) 0.009(6)
C1 0.069(6) 0.049(6) 0.068(6) 0.005(5) 0.020(5) -0.005(5)
C2 0.086(8) 0.066(7) 0.104(9) 0.002(7) 0.039(7) 0.001(6)
C3 0.074(7) 0.066(7) 0.073(6) -0.002(5) 0.034(6) 0.023(6)
C4 0.070(7) 0.053(6) 0.058(6) -0.002(4) 0.015(5) 0.015(5)
C5 0.154(12) 0.055(7) 0.065(7) -0.004(5) 0.050(8) -0.002(7)
C6 0.181(16) 0.059(8) 0.075(9) -0.025(7) -0.005(10) 0.001(9)
C7 0.099(9) 0.050(7) 0.091(10) -0.014(7) -0.018(8) 0.016(6)
C8 0.078(8) 0.052(6) 0.097(9) -0.014(6) 0.000(7) 0.005(6)
C9 0.070(6) 0.041(5) 0.048(5) -0.003(4) 0.014(5) 0.010(5)
C10 0.066(6) 0.041(5) 0.066(6) 0.003(4) 0.027(5) 0.003(4)
C11 0.049(6) 0.103(9) 0.074(7) 0.017(6) 0.025(5) 0.005(6)
C12 0.076(8) 0.131(11) 0.078(8) 0.012(7) -0.013(6) 0.007(8)
C13 0.065(8) 0.141(13) 0.142(12) 0.025(10) 0.009(8) -0.031(8)
C14 0.067(8) 0.31(2) 0.094(9) 0.003(12) 0.039(7) 0.056(11)
C15 0.066(6) 0.059(6) 0.055(5) 0.000(5) 0.021(5) -0.001(5)
C16 0.129(10) 0.084(9) 0.088(8) 0.017(7) 0.033(8) -0.004(8)
C17 0.101(9) 0.140(11) 0.052(6) 0.015(6) 0.032(6) 0.043(8)
C18 0.067(7) 0.090(8) 0.080(7) 0.028(6) 0.016(6) 0.009(6)
C19 0.048(5) 0.058(6) 0.067(6) -0.006(5) 0.018(5) -0.006(4)
C20 0.066(7) 0.095(8) 0.061(6) 0.016(6) 0.010(5) 0.023(6)
C21 0.054(6) 0.096(9) 0.118(9) 0.022(7) 0.027(7) -0.005(6)
C22 0.074(7) 0.087(8) 0.089(7) -0.017(6) 0.021(6) 0.031(6)
C23 0.064(6) 0.046(5) 0.046(5) 0.006(4) 0.024(4) 0.005(4)
C24 0.082(7) 0.079(8) 0.077(7) 0.033(6) 0.025(6) -0.005(6)
C25 0.122(9) 0.081(8) 0.052(6) 0.006(5) 0.025(6) 0.016(7)
C26 0.076(7) 0.116(9) 0.050(6) 0.005(6) 0.007(5) 0.023(7)

loop_
_atom_type_symbol
_atom_type_description
_atom_type_scat_dispersion_real
_atom_type_scat_dispersion_imag
_atom_type_scat_source
C C 0.0033 0.0016 'International Tables Vol C Tables 4.2.6.8 and 6.1.1.4'
H H 0.0000 0.0000 'International Tables Vol C Tables 4.2.6.8 and 6.1.1.4'
Cu Cu 0.3201 1.2651 'International Tables Vol C Tables 4.2.6.8 and 6.1.1.4'
N N 0.0061 0.0033 'International Tables Vol C Tables 4.2.6.8 and 6.1.1.4'
P P 0.1023 0.0942 'International Tables Vol C Tables 4.2.6.8 and 6.1.1.4'
S S 0.1246 0.1234 'International Tables Vol C Tables 4.2.6.8 and 6.1.1.4'

loop_
_geom_angle_atom_site_label_1
_geom_angle_atom_site_label_2
_geom_angle_atom_site_label_3
_geom_angle
_geom_angle_site_symmetry_1
_geom_angle_site_symmetry_3
_geom_angle_publ_flag
P2 Cu1 P1 116.07(10) . . ?
P2 Cu1 S1 129.36(10) . . ?
P1 Cu1 S1 114.51(10) . . ?
N2 Cu2 N1 132.4(4) 3_667 . ?
N2 Cu2 S2 109.5(3) 3_667 . ?
N1 Cu2 S2 118.1(3) . . ?
C1 S1 Cu1 106.6(3) . . ?
C2 S2 Cu2 95.4(4) . . ?
C3 P1 C15 107.0(4) . . ?
C3 P1 C11 101.5(5) . . ?
C15 P1 C11 111.2(4) . . ?
C3 P1 Cu1 111.0(3) . . ?
C15 P1 Cu1 112.2(3) . . ?
C11 P1 Cu1 113.2(3) . . ?
C10 P2 C23 99.4(4) . . ?
C10 P2 C19 106.1(4) . . ?
C23 P2 C19 112.7(4) . . ?
C10 P2 Cu1 110.3(3) . . ?
C23 P2 Cu1 114.0(3) . . ?
C19 P2 Cu1 113.2(3) . . ?
C1 N1 Cu2 168.2(8) . . ?
C2 N2 Cu2 154.5(10) . 3_667 ?
N1 C1 S1 179.5(10) . . ?
N2 C2 S2 178.8(12) . . ?
C4 C3 P1 119.2(6) . . ?
C4 C3 H3A 107.5 . . ?
P1 C3 H3A 107.5 . . ?
C4 C3 H3B 107.5 . . ?
P1 C3 H3B 107.5 . . ?
H3A C3 H3B 107.0 . . ?
C9 C4 C5 119.2(10) . . ?
C9 C4 C3 124.2(8) . . ?
C5 C4 C3 116.4(10) . . ?
C6 C5 C4 119.5(12) . . ?
C6 C5 H5 120.2 . . ?
C4 C5 H5 120.2 . . ?
C7 C6 C5 120.8(12) . . ?
C7 C6 H6 119.6 . . ?
C5 C6 H6 119.6 . . ?
C6 C7 C8 120.1(13) . . ?
C6 C7 H7 119.9 . . ?
C8 C7 H7 119.9 . . ?
C7 C8 C9 122.0(12) . . ?
C7 C8 H8 119.0 . . ?
C9 C8 H8 119.0 . . ?
C4 C9 C8 118.3(9) . . ?
C4 C9 C10 124.2(8) . . ?
C8 C9 C10 117.1(9) . . ?
C9 C10 P2 121.1(6) . . ?
C9 C10 H10A 107.0 . . ?
P2 C10 H10A 107.0 . . ?
C9 C10 H10B 107.0 . . ?
P2 C10 H10B 107.0 . . ?
H10A C10 H10B 106.8 . . ?
C13 C11 C14 110.4(11) . . ?
C13 C11 C12 107.9(9) . . ?
C14 C11 C12 108.7(10) . . ?
C13 C11 P1 110.4(7) . . ?
C14 C11 P1 114.5(7) . . ?
C12 C11 P1 104.6(7) . . ?
C11 C12 H12A 109.5 . . ?
C11 C12 H12B 109.5 . . ?
H12A C12 H12B 109.5 . . ?
C11 C12 H12C 109.5 . . ?
H12A C12 H12C 109.5 . . ?
H12B C12 H12C 109.5 . . ?
C11 C13 H13A 109.5 . . ?
C11 C13 H13B 109.5 . . ?
H13A C13 H13B 109.5 . . ?
C11 C13 H13C 109.5 . . ?
H13A C13 H13C 109.5 . . ?
H13B C13 H13C 109.5 . . ?
C11 C14 H14A 109.5 . . ?
C11 C14 H14B 109.5 . . ?
H14A C14 H14B 109.5 . . ?
C11 C14 H14C 109.5 . . ?
H14A C14 H14C 109.5 . . ?
H14B C14 H14C 109.5 . . ?
C17 C15 C16 109.7(9) . . ?
C17 C15 C18 109.7(8) . . ?
C16 C15 C18 106.6(9) . . ?
C17 C15 P1 115.1(7) . . ?
C16 C15 P1 110.8(7) . . ?
C18 C15 P1 104.5(6) . . ?
C15 C16 H16A 109.5 . . ?
C15 C16 H16B 109.5 . . ?
H16A C16 H16B 109.5 . . ?
C15 C16 H16C 109.5 . . ?
H16A C16 H16C 109.5 . . ?
H16B C16 H16C 109.5 . . ?
C15 C17 H17A 109.5 . . ?
C15 C17 H17B 109.5 . . ?
H17A C17 H17B 109.5 . . ?
C15 C17 H17C 109.5 . . ?
H17A C17 H17C 109.5 . . ?
H17B C17 H17C 109.5 . . ?
C15 C18 H18A 109.5 . . ?
C15 C18 H18B 109.5 . . ?
H18A C18 H18B 109.5 . . ?
C15 C18 H18C 109.5 . . ?
H18A C18 H18C 109.5 . . ?
H18B C18 H18C 109.5 . . ?
C21 C19 C22 109.7(8) . . ?
C21 C19 C20 110.1(8) . . ?
C22 C19 C20 106.2(8) . . ?
C21 C19 P2 115.2(7) . . ?
C22 C19 P2 110.0(6) . . ?
C20 C19 P2 105.2(6) . . ?
C19 C20 H20A 109.5 . . ?
C19 C20 H20B 109.5 . . ?
H20A C20 H20B 109.5 . . ?
C19 C20 H20C 109.5 . . ?
H20A C20 H20C 109.5 . . ?
H20B C20 H20C 109.5 . . ?
C19 C21 H21A 109.5 . . ?
C19 C21 H21B 109.5 . . ?
H21A C21 H21B 109.5 . . ?
C19 C21 H21C 109.5 . . ?
H21A C21 H21C 109.5 . . ?
H21B C21 H21C 109.5 . . ?
C19 C22 H22A 109.5 . . ?
C19 C22 H22B 109.5 . . ?
H22A C22 H22B 109.5 . . ?
C19 C22 H22C 109.5 . . ?
H22A C22 H22C 109.5 . . ?
H22B C22 H22C 109.5 . . ?
C26 C23 C24 109.7(8) . . ?
C26 C23 C25 106.3(8) . . ?
C24 C23 C25 107.1(8) . . ?
C26 C23 P2 106.7(6) . . ?
C24 C23 P2 116.4(6) . . ?
C25 C23 P2 110.2(6) . . ?
C23 C24 H24A 109.5 . . ?
C23 C24 H24B 109.5 . . ?
H24A C24 H24B 109.5 . . ?
C23 C24 H24C 109.5 . . ?
H24A C24 H24C 109.5 . . ?
H24B C24 H24C 109.5 . . ?
C23 C25 H25A 109.5 . . ?
C23 C25 H25B 109.5 . . ?
H25A C25 H25B 109.5 . . ?
C23 C25 H25C 109.5 . . ?
H25A C25 H25C 109.5 . . ?
H25B C25 H25C 109.5 . . ?
C23 C26 H26A 109.5 . . ?
C23 C26 H26B 109.5 . . ?
H26A C26 H26B 109.5 . . ?
C23 C26 H26C 109.5 . . ?
H26A C26 H26C 109.5 . . ?
H26B C26 H26C 109.5 . . ?

loop_
_geom_bond_atom_site_label_1
_geom_bond_atom_site_label_2
_geom_bond_distance
_geom_bond_site_symmetry_2
_geom_bond_publ_flag
Cu1 P2 2.236(2) . ?
Cu1 P1 2.253(2) . ?
Cu1 S1 2.254(3) . ?
Cu2 N2 1.878(10) 3_667 ?
Cu2 N1 1.883(8) . ?
Cu2 S2 2.303(4) . ?
S1 C1 1.623(11) . ?
S2 C2 1.651(14) . ?
P1 C3 1.873(10) . ?
P1 C15 1.885(9) . ?
P1 C11 1.892(10) . ?
P2 C10 1.860(8) . ?
P2 C23 1.873(8) . ?
P2 C19 1.887(9) . ?
N1 C1 1.170(11) . ?
N2 C2 1.179(13) . ?
C3 C4 1.513(13) . ?
C3 H3A 0.9700 . ?
C3 H3B 0.9700 . ?
C4 C9 1.374(12) . ?
C4 C5 1.406(13) . ?
C5 C6 1.391(18) . ?
C5 H5 0.9300 . ?
C6 C7 1.332(17) . ?
C6 H6 0.9300 . ?
C7 C8 1.354(15) . ?
C7 H7 0.9300 . ?
C8 C9 1.397(13) . ?
C8 H8 0.9300 . ?
C9 C10 1.515(11) . ?
C10 H10A 0.9700 . ?
C10 H10B 0.9700 . ?
C11 C13 1.507(12) . ?
C11 C14 1.516(11) . ?
C11 C12 1.527(11) . ?
C12 H12A 0.9600 . ?
C12 H12B 0.9600 . ?
C12 H12C 0.9600 . ?
C13 H13A 0.9600 . ?
C13 H13B 0.9600 . ?
C13 H13C 0.9600 . ?
C14 H14A 0.9600 . ?
C14 H14B 0.9600 . ?
C14 H14C 0.9600 . ?
C15 C17 1.529(12) . ?
C15 C16 1.529(13) . ?
C15 C18 1.535(12) . ?
C16 H16A 0.9600 . ?
C16 H16B 0.9600 . ?
C16 H16C 0.9600 . ?
C17 H17A 0.9600 . ?
C17 H17B 0.9600 . ?
C17 H17C 0.9600 . ?
C18 H18A 0.9600 . ?
C18 H18B 0.9600 . ?
C18 H18C 0.9600 . ?
C19 C21 1.514(12) . ?
C19 C22 1.527(12) . ?
C19 C20 1.547(12) . ?
C20 H20A 0.9600 . ?
C20 H20B 0.9600 . ?
C20 H20C 0.9600 . ?
C21 H21A 0.9600 . ?
C21 H21B 0.9600 . ?
C21 H21C 0.9600 . ?
C22 H22A 0.9600 . ?
C22 H22B 0.9600 . ?
C22 H22C 0.9600 . ?
C23 C26 1.518(12) . ?
C23 C24 1.524(11) . ?
C23 C25 1.554(12) . ?
C24 H24A 0.9600 . ?
C24 H24B 0.9600 . ?
C24 H24C 0.9600 . ?
C25 H25A 0.9600 . ?
C25 H25B 0.9600 . ?
C25 H25C 0.9600 . ?
C26 H26A 0.9600 . ?
C26 H26B 0.9600 . ?
C26 H26C 0.9600 . ?

loop_
_geom_hbond_atom_site_label_D
_geom_hbond_atom_site_label_H
_geom_hbond_atom_site_label_A
_geom_hbond_distance_DH
_geom_hbond_distance_HA
_geom_hbond_distance_DA
_geom_hbond_angle_DHA
_geom_hbond_site_symmetry_A
_geom_hbond_publ_flag
C16 H16A S1 0.96 2.97 3.896(12) 162.1 . yes

loop_
_geom_torsion_atom_site_label_1
_geom_torsion_atom_site_label_2
_geom_torsion_atom_site_label_3
_geom_torsion_atom_site_label_4
_geom_torsion
_geom_torsion_site_symmetry_1
_geom_torsion_site_symmetry_2
_geom_torsion_site_symmetry_3
_geom_torsion_site_symmetry_4
_geom_torsion_publ_flag
N2 Cu2 N1 C1 89(4) 3_667 . . . ?
S2 Cu2 N1 C1 -89(4) . . . . ?
C15 P1 C3 C4 -64.2(8) . . . . ?
C11 P1 C3 C4 179.1(7) . . . . ?
Cu1 P1 C3 C4 58.5(8) . . . . ?
P1 C3 C4 C9 -81.3(10) . . . . ?
P1 C3 C4 C5 104.5(9) . . . . ?
C9 C4 C5 C6 3.2(15) . . . . ?
C3 C4 C5 C6 177.7(10) . . . . ?
C4 C5 C6 C7 -2.0(18) . . . . ?
C5 C6 C7 C8 -0.6(19) . . . . ?
C6 C7 C8 C9 2.1(17) . . . . ?
C5 C4 C9 C8 -1.8(13) . . . . ?
C3 C4 C9 C8 -175.8(9) . . . . ?
C5 C4 C9 C10 171.3(8) . . . . ?
C3 C4 C9 C10 -2.7(13) . . . . ?
C7 C8 C9 C4 -0.9(14) . . . . ?
C7 C8 C9 C10 -174.5(9) . . . . ?
C4 C9 C10 P2 84.8(10) . . . . ?
C8 C9 C10 P2 -102.0(9) . . . . ?
C23 P2 C10 C9 -175.6(7) . . . . ?
C19 P2 C10 C9 67.3(8) . . . . ?
Cu1 P2 C10 C9 -55.5(8) . . . . ?
C3 P1 C11 C13 -178.7(8) . . . . ?
C15 P1 C11 C13 67.7(8) . . . . ?
Cu1 P1 C11 C13 -59.7(8) . . . . ?
C3 P1 C11 C14 56.0(10) . . . . ?
C15 P1 C11 C14 -57.6(11) . . . . ?
Cu1 P1 C11 C14 175.0(9) . . . . ?
C3 P1 C11 C12 -62.9(8) . . . . ?
C15 P1 C11 C12 -176.4(7) . . . . ?
Cu1 P1 C11 C12 56.2(8) . . . . ?
C3 P1 C15 C17 -44.7(9) . . . . ?
C11 P1 C15 C17 65.3(9) . . . . ?
Cu1 P1 C15 C17 -166.7(7) . . . . ?
C3 P1 C15 C16 -169.9(7) . . . . ?
C11 P1 C15 C16 -59.9(8) . . . . ?
Cu1 P1 C15 C16 68.1(7) . . . . ?
C3 P1 C15 C18 75.6(7) . . . . ?
C11 P1 C15 C18 -174.3(6) . . . . ?
Cu1 P1 C15 C18 -46.4(7) . . . . ?
C10 P2 C19 C21 44.9(8) . . . . ?
C23 P2 C19 C21 -62.9(8) . . . . ?
Cu1 P2 C19 C21 165.9(7) . . . . ?
C10 P2 C19 C22 169.5(7) . . . . ?
C23 P2 C19 C22 61.7(8) . . . . ?
Cu1 P2 C19 C22 -69.5(7) . . . . ?
C10 P2 C19 C20 -76.6(7) . . . . ?
C23 P2 C19 C20 175.7(6) . . . . ?
Cu1 P2 C19 C20 44.4(7) . . . . ?
C10 P2 C23 C26 72.8(7) . . . . ?
C19 P2 C23 C26 -175.2(7) . . . . ?
Cu1 P2 C23 C26 -44.4(7) . . . . ?
C10 P2 C23 C24 -50.0(7) . . . . ?
C19 P2 C23 C24 61.9(8) . . . . ?
Cu1 P2 C23 C24 -167.3(6) . . . . ?
C10 P2 C23 C25 -172.2(7) . . . . ?
C19 P2 C23 C25 -60.3(8) . . . . ?
Cu1 P2 C23 C25 70.5(7) . . . . ?
